data_2210727
loop_
_publ_author_name
'Yi-Min Zhu'
'Kai-Long Zhong'
'Wen-Jie Lu'

_publ_section_title
;Bis(1,10-phenanthroline-\k^2^<i>N</i>,<i>N</i>')(sulfato-\k^2^<i>O</i>,<i>O</i>')zinc(II)
 1,2-ethenediol solvate
;
_journal_coeditor_code NG2096
_journal_issue 10
_journal_name_full 'Acta Crystallographica Section E'
_journal_page_first m2725
_journal_page_last m2726
_journal_paper_doi 10.1107/S1600536806038591
_journal_volume 62
_journal_year 2006
_chemical_formula_iupac '[Zn (S O4) (C12 H8 N2)2] , C2 H6 O2'
_chemical_formula_moiety 'C24 H16 N4 O4 S Zn , C2 H6 O2'
_chemical_formula_sum 'C26 H22 N4 O6 S Zn'
_chemical_formula_weight 583.91
_chemical_name_systematic
;
Bis(1,10-phenanthroline-\k^2^N,N')(sulfato-\k^2^O,O')zinc(II) 1,2-ethenediol
solvate
;
_space_group_IT_number 15
_symmetry_cell_setting monoclinic
_symmetry_space_group_name_Hall '-C 2yc'
_symmetry_space_group_name_H-M 'C 1 2/c 1'
_atom_sites_solution_hydrogens geom
_atom_sites_solution_primary direct
_atom_sites_solution_secondary difmap
_audit_creation_method SHELXL97
_cell_angle_alpha 90.00
_cell_angle_beta 119.121(4)
_cell_angle_gamma 90.00
_cell_formula_units_Z 4
_cell_length_a 18.519(4)
_cell_length_b 11.879(3)
_cell_length_c 12.840(3)
_cell_measurement_reflns_used 3315
_cell_measurement_temperature 293(2)
_cell_measurement_theta_max 27.11
_cell_measurement_theta_min 3.17
_cell_volume 2467.6(10)
_computing_cell_refinement 'SAINT (Bruker, 1998)'
_computing_data_collection 'SMART (Bruker, 1998)'
_computing_data_reduction SAINT
_computing_molecular_graphics 'SHELXTL (Bruker, 1998)'
_computing_publication_material SHELXTL
_computing_structure_refinement 'SHELXL97 (Sheldrick, 1997)'
_computing_structure_solution 'SHELXS97 (Sheldrick, 1997)'
_diffrn_ambient_temperature 293(2)
_diffrn_measured_fraction_theta_full 0.998
_diffrn_measured_fraction_theta_max 0.998
_diffrn_measurement_device_type 'Bruker SMART CCD 1K area-detector'
_diffrn_measurement_method '\f and \w'
_diffrn_radiation_monochromator graphite
_diffrn_radiation_source 'fine-focus sealed tube'
_diffrn_radiation_type MoK\a
_diffrn_radiation_wavelength 0.71073
_diffrn_reflns_av_R_equivalents 0.0275
_diffrn_reflns_av_sigmaI/netI 0.0295
_diffrn_reflns_limit_h_max 16
_diffrn_reflns_limit_h_min -24
_diffrn_reflns_limit_k_max 15
_diffrn_reflns_limit_k_min -15
_diffrn_reflns_limit_l_max 17
_diffrn_reflns_limit_l_min -10
_diffrn_reflns_number 8471
_diffrn_reflns_theta_full 28.30
_diffrn_reflns_theta_max 28.30
_diffrn_reflns_theta_min 2.13
_diffrn_standards_number 0
_exptl_absorpt_coefficient_mu 1.131
_exptl_absorpt_correction_T_max 0.7971
_exptl_absorpt_correction_T_min 0.6929
_exptl_absorpt_correction_type multi-scan
_exptl_absorpt_process_details '(SADABS; Sheldrick, 1996)'
_exptl_crystal_colour yellow
_exptl_crystal_density_diffrn 1.572
_exptl_crystal_density_method 'not measured'
_exptl_crystal_description block
_exptl_crystal_F_000 1200
_exptl_crystal_size_max 0.35
_exptl_crystal_size_mid 0.30
_exptl_crystal_size_min 0.21
_refine_diff_density_max 0.565
_refine_diff_density_min -0.488
_refine_ls_extinction_method none
_refine_ls_goodness_of_fit_ref 1.050
_refine_ls_hydrogen_treatment constr
_refine_ls_matrix_type full
_refine_ls_number_parameters 182
_refine_ls_number_reflns 3069
_refine_ls_number_restraints 23
_refine_ls_restrained_S_all 1.127
_refine_ls_R_factor_all 0.0506
_refine_ls_R_factor_gt 0.0375
_refine_ls_shift/su_max 0.000
_refine_ls_shift/su_mean 0.000
_refine_ls_structure_factor_coef Fsqd
_refine_ls_weighting_details 'calc w = 1/[\s^2^(Fo^2^)+(0.0569P)^2^+2.3359P] where P=(Fo^2^+2Fc^2^)/3'
_refine_ls_weighting_scheme calc
_refine_ls_wR_factor_gt 0.0990
_refine_ls_wR_factor_ref 0.1088
_reflns_number_gt 2505
_reflns_number_total 3069
_reflns_threshold_expression I>2\s(I)
_cod_data_source_file ng2096.cif
_cod_data_source_block I
_cod_depositor_comments
;
The following automatic conversions were performed:
'_symmetry_cell_setting' value 'Monoclinic' changed to 'monoclinic'
according to '/home/saulius/struct/CIF-dictionaries/cif_core.dic'
dictionary named 'cif_core.dic' version 2.4.1 from 2010-06-29.

Automatic conversion script
Id: cif_fix_enum 1527 2010-12-29 10:47:43Z saulius 

The following automatic conversions were performed:

'_symmetry_cell_setting' value 'Monoclinic' changed to 'monoclinic'
according to /home/saulius/struct/CIF-dictionaries/cif_core.dic
dictionary named 'cif_core.dic' version 2.4.1 from 2010-06-29.

Automatic conversion script
Id: cif_fix_values 1715 2011-07-08 13:25:40Z adriana 
;
_cod_original_cell_volume 2467.6(9)
_cod_original_sg_symbol_H-M 'C 2/c'
_cod_database_code 2210727
_cod_database_fobs_code 2210727

loop_
_symmetry_equiv_pos_as_xyz
'x, y, z'
'-x, y, -z+1/2'
'x+1/2, y+1/2, z'
'-x+1/2, y+1/2, -z+1/2'
'-x, -y, -z'
'x, -y, z-1/2'
'-x+1/2, -y+1/2, -z'
'x+1/2, -y+1/2, z-1/2'

loop_
_atom_site_type_symbol
_atom_site_label
_atom_site_fract_x
_atom_site_fract_y
_atom_site_fract_z
_atom_site_U_iso_or_equiv
_atom_site_adp_type
_atom_site_calc_flag
_atom_site_refinement_flags
_atom_site_occupancy
_atom_site_disorder_assembly
_atom_site_disorder_group
Zn Zn1 0.5000 0.69754(3) 0.7500 0.03533(14) Uani d S 1 . .
S S1 0.5000 0.46608(7) 0.7500 0.03280(19) Uani d S 1 . .
N N1 0.41770(12) 0.71617(17) 0.82176(19) 0.0365(4) Uani d . 1 . .
N N2 0.40510(13) 0.80438(16) 0.61970(19) 0.0366(4) Uani d . 1 . .
C C1 0.42447(17) 0.6718(2) 0.9214(2) 0.0443(6) Uani d . 1 . .
H H1A 0.4700 0.6267 0.9681 0.053 Uiso calc R 1 . .
C C2 0.3661(2) 0.6903(3) 0.9583(3) 0.0539(7) Uani d . 1 . .
H H2B 0.3735 0.6597 1.0296 0.065 Uiso calc R 1 . .
C C3 0.29837(18) 0.7534(3) 0.8893(3) 0.0523(7) Uani d . 1 . .
H H3A 0.2586 0.7650 0.9125 0.063 Uiso calc R 1 . .
C C4 0.28817(15) 0.8012(2) 0.7827(2) 0.0405(5) Uani d . 1 . .
C C5 0.21761(16) 0.8662(2) 0.7043(3) 0.0491(7) Uani d . 1 . .
H H5A 0.1764 0.8804 0.7242 0.059 Uiso calc R 1 . .
C C6 0.21026(16) 0.9073(2) 0.6014(3) 0.0480(7) Uani d . 1 . .
H H6A 0.1635 0.9487 0.5509 0.058 Uiso calc R 1 . .
C C7 0.27250(15) 0.8885(2) 0.5686(2) 0.0402(6) Uani d . 1 . .
C C8 0.26724(18) 0.9286(2) 0.4617(2) 0.0492(7) Uani d . 1 . .
H H8A 0.2216 0.9702 0.4084 0.059 Uiso calc R 1 . .
C C9 0.3291(2) 0.9060(2) 0.4372(3) 0.0545(7) Uani d . 1 . .
H H9A 0.3261 0.9320 0.3669 0.065 Uiso calc R 1 . .
C C10 0.39763(18) 0.8434(2) 0.5183(2) 0.0472(6) Uani d . 1 . .
H H10A 0.4396 0.8285 0.5002 0.057 Uiso calc R 1 . .
C C11 0.34339(14) 0.82595(19) 0.6446(2) 0.0328(5) Uani d . 1 . .
C C12 0.35059(14) 0.78067(19) 0.7536(2) 0.0323(5) Uani d . 1 . .
O O1 0.44878(12) 0.54324(16) 0.65041(17) 0.0524(5) Uani d . 1 . .
O O2 0.55218(14) 0.39616(19) 0.7216(2) 0.0636(6) Uani d . 1 . .
C C13 0.4674(3) 0.0892(4) 0.7690(5) 0.1030(15) Uani d DU 1 . .
H H13A 0.4303 0.0278 0.7255 0.124 Uiso calc R 1 A 1
H H13B 0.4957 0.0664 0.8521 0.124 Uiso calc R 1 A 1
O O3 0.4191(3) 0.1733(4) 0.7627(6) 0.0919(17) Uani d PDU 0.60 B 1
H H3 0.4476 0.2263 0.8024 0.138 Uiso calc PR 0.60 B 1
O O3' 0.4602(5) 0.1731(5) 0.8307(6) 0.0677(18) Uani d PDU 0.40 B 2
H H3' 0.4151 0.2034 0.7915 0.102 Uiso calc PR 0.40 B 2

loop_
_atom_site_aniso_label
_atom_site_aniso_U_11
_atom_site_aniso_U_22
_atom_site_aniso_U_33
_atom_site_aniso_U_12
_atom_site_aniso_U_13
_atom_site_aniso_U_23
Zn1 0.0312(2) 0.0346(2) 0.0399(2) 0.000 0.01711(17) 0.000
S1 0.0270(4) 0.0324(4) 0.0378(4) 0.000 0.0149(3) 0.000
N1 0.0332(10) 0.0372(10) 0.0372(11) 0.0029(8) 0.0155(9) 0.0052(8)
N2 0.0390(11) 0.0351(10) 0.0362(11) 0.0027(8) 0.0187(9) 0.0021(8)
C1 0.0438(14) 0.0482(14) 0.0393(14) 0.0049(11) 0.0190(11) 0.0090(11)
C2 0.0596(18) 0.0638(19) 0.0449(16) -0.0004(14) 0.0305(15) 0.0087(13)
C3 0.0500(16) 0.0657(19) 0.0527(17) 0.0026(14) 0.0340(14) 0.0013(14)
C4 0.0352(12) 0.0437(13) 0.0426(14) -0.0006(10) 0.0190(11) -0.0039(10)
C5 0.0336(12) 0.0581(17) 0.0535(16) 0.0065(12) 0.0195(12) -0.0053(14)
C6 0.0325(12) 0.0490(15) 0.0490(15) 0.0091(11) 0.0092(11) -0.0030(12)
C7 0.0389(12) 0.0355(12) 0.0362(12) 0.0023(10) 0.0104(10) -0.0013(10)
C8 0.0514(15) 0.0447(14) 0.0376(14) 0.0076(12) 0.0108(12) 0.0052(11)
C9 0.071(2) 0.0531(17) 0.0359(14) 0.0040(14) 0.0233(14) 0.0102(12)
C10 0.0563(16) 0.0479(14) 0.0437(15) 0.0044(13) 0.0294(13) 0.0056(12)
C11 0.0323(11) 0.0299(11) 0.0310(11) 0.0005(8) 0.0114(9) -0.0027(8)
C12 0.0287(10) 0.0330(11) 0.0323(11) -0.0023(8) 0.0126(9) -0.0034(9)
O1 0.0481(11) 0.0456(10) 0.0407(10) -0.0010(9) 0.0037(9) 0.0028(8)
O2 0.0618(13) 0.0545(12) 0.0966(18) 0.0088(10) 0.0558(13) -0.0036(12)
C13 0.125(4) 0.069(2) 0.135(4) -0.012(2) 0.079(3) -0.003(2)
O3 0.082(3) 0.073(3) 0.132(4) -0.007(2) 0.062(3) -0.007(3)
O3' 0.094(4) 0.061(3) 0.068(3) -0.001(3) 0.055(3) 0.005(3)

loop_
_atom_type_symbol
_atom_type_description
_atom_type_scat_dispersion_real
_atom_type_scat_dispersion_imag
_atom_type_scat_source
C C 0.0033 0.0016 'International Tables Vol C Tables 4.2.6.8 and 6.1.1.4'
H H 0.0000 0.0000 'International Tables Vol C Tables 4.2.6.8 and 6.1.1.4'
N N 0.0061 0.0033 'International Tables Vol C Tables 4.2.6.8 and 6.1.1.4'
O O 0.0106 0.0060 'International Tables Vol C Tables 4.2.6.8 and 6.1.1.4'
S S 0.1246 0.1234 'International Tables Vol C Tables 4.2.6.8 and 6.1.1.4'
Zn Zn 0.2839 1.4301 'International Tables Vol C Tables 4.2.6.8 and 6.1.1.4'

loop_
_geom_angle_atom_site_label_1
_geom_angle_atom_site_label_2
_geom_angle_atom_site_label_3
_geom_angle_site_symmetry_1
_geom_angle_site_symmetry_3
_geom_angle
_geom_angle_publ_flag
N1 Zn1 N1 . 2_656 168.13(11) ?
N1 Zn1 N2 . 2_656 95.01(8) ?
N1 Zn1 N2 2_656 2_656 77.92(8) ?
N1 Zn1 N2 . . 77.92(8) yes
N1 Zn1 N2 2_656 . 95.01(8) ?
N2 Zn1 N2 2_656 . 107.77(11) ?
N1 Zn1 O1 . . 98.18(8) ?
N1 Zn1 O1 2_656 . 91.85(8) ?
N2 Zn1 O1 2_656 . 155.87(8) ?
N2 Zn1 O1 . . 94.74(7) ?
N1 Zn1 O1 . 2_656 91.85(8) ?
N1 Zn1 O1 2_656 2_656 98.18(8) ?
N2 Zn1 O1 2_656 2_656 94.74(7) ?
N2 Zn1 O1 . 2_656 155.87(8) ?
O1 Zn1 O1 . 2_656 64.83(10) yes
N1 Zn1 S1 . . 95.93(5) ?
N1 Zn1 S1 2_656 . 95.93(5) ?
N2 Zn1 S1 2_656 . 126.12(5) ?
N2 Zn1 S1 . . 126.12(6) ?
O1 Zn1 S1 . . 32.41(5) ?
O1 Zn1 S1 2_656 . 32.41(5) ?
O2 S1 O2 2_656 . 110.05(19) yes
O2 S1 O1 2_656 2_656 111.27(13) ?
O2 S1 O1 . 2_656 110.28(13) ?
O2 S1 O1 2_656 . 110.28(13) ?
O2 S1 O1 . . 111.27(13) ?
O1 S1 O1 2_656 . 103.55(16) yes
O2 S1 Zn1 2_656 . 124.98(10) ?
O2 S1 Zn1 . . 124.98(10) ?
O1 S1 Zn1 2_656 . 51.77(8) ?
O1 S1 Zn1 . . 51.77(8) ?
C1 N1 C12 . . 118.1(2) ?
C1 N1 Zn1 . . 128.18(17) ?
C12 N1 Zn1 . . 113.67(16) ?
C10 N2 C11 . . 118.1(2) ?
C10 N2 Zn1 . . 128.71(18) ?
C11 N2 Zn1 . . 113.06(16) ?
N1 C1 C2 . . 122.6(3) ?
N1 C1 H1A . . 118.7 ?
C2 C1 H1A . . 118.7 ?
C3 C2 C1 . . 119.3(3) ?
C3 C2 H2B . . 120.4 ?
C1 C2 H2B . . 120.4 ?
C2 C3 C4 . . 120.2(3) ?
C2 C3 H3A . . 119.9 ?
C4 C3 H3A . . 119.9 ?
C12 C4 C3 . . 116.9(2) ?
C12 C4 C5 . . 119.9(3) ?
C3 C4 C5 . . 123.2(2) ?
C6 C5 C4 . . 120.4(2) ?
C6 C5 H5A . . 119.8 ?
C4 C5 H5A . . 119.8 ?
C5 C6 C7 . . 121.4(2) ?
C5 C6 H6A . . 119.3 ?
C7 C6 H6A . . 119.3 ?
C11 C7 C8 . . 116.9(2) ?
C11 C7 C6 . . 119.6(2) ?
C8 C7 C6 . . 123.5(2) ?
C9 C8 C7 . . 119.6(3) ?
C9 C8 H8A . . 120.2 ?
C7 C8 H8A . . 120.2 ?
C8 C9 C10 . . 119.7(3) ?
C8 C9 H9A . . 120.2 ?
C10 C9 H9A . . 120.2 ?
N2 C10 C9 . . 122.7(3) ?
N2 C10 H10A . . 118.6 ?
C9 C10 H10A . . 118.6 ?
N2 C11 C7 . . 123.1(2) ?
N2 C11 C12 . . 118.0(2) ?
C7 C11 C12 . . 118.9(2) ?
N1 C12 C4 . . 122.9(2) ?
N1 C12 C11 . . 117.3(2) ?
C4 C12 C11 . . 119.7(2) ?
S1 O1 Zn1 . . 95.81(9) ?
O3 C13 O3' . . 36.9(4) ?
O3 C13 C13 . 2_656 127.4(4) yes
O3' C13 C13 . 2_656 121.7(5) ?
O3 C13 H13A . . 105.5 ?
O3' C13 H13A . . 131.6 ?
C13 C13 H13A 2_656 . 105.5 ?
O3 C13 H13B . . 105.5 ?
O3' C13 H13B . . 73.1 ?
C13 C13 H13B 2_656 . 105.5 ?
H13A C13 H13B . . 106.0 ?
C13 O3 H3 . . 109.5 ?
C13 O3' H3' . . 109.5 ?

loop_
_geom_bond_atom_site_label_1
_geom_bond_atom_site_label_2
_geom_bond_site_symmetry_2
_geom_bond_distance
_geom_bond_publ_flag
Zn1 N1 . 2.142(2) yes
Zn1 N1 2_656 2.142(2) ?
Zn1 N2 2_656 2.153(2) ?
Zn1 N2 . 2.153(2) yes
Zn1 O1 . 2.171(2) yes
Zn1 O1 2_656 2.171(2) ?
Zn1 S1 . 2.7496(11) ?
S1 O2 2_656 1.449(2) ?
S1 O2 . 1.449(2) yes
S1 O1 2_656 1.4814(19) ?
S1 O1 . 1.4814(19) yes
N1 C1 . 1.332(3) ?
N1 C12 . 1.356(3) ?
N2 C10 . 1.324(3) ?
N2 C11 . 1.353(3) ?
C1 C2 . 1.393(4) ?
C1 H1A . 0.9300 ?
C2 C3 . 1.356(4) ?
C2 H2B . 0.9300 ?
C3 C4 . 1.407(4) ?
C3 H3A . 0.9300 ?
C4 C12 . 1.398(3) ?
C4 C5 . 1.427(4) ?
C5 C6 . 1.352(4) ?
C5 H5A . 0.9300 ?
C6 C7 . 1.424(4) ?
C6 H6A . 0.9300 ?
C7 C11 . 1.408(3) ?
C7 C8 . 1.411(4) ?
C8 C9 . 1.354(4) ?
C8 H8A . 0.9300 ?
C9 C10 . 1.401(4) ?
C9 H9A . 0.9300 ?
C10 H10A . 0.9300 ?
C11 C12 . 1.444(3) ?
C13 O3 . 1.317(5) yes
C13 O3' . 1.319(5) ?
C13 C13 2_656 1.508(4) yes
C13 H13A . 0.9700 ?
C13 H13B . 0.9700 ?
O3 H3 . 0.8200 ?
O3' H3' . 0.8200 ?

loop_
_geom_hbond_atom_site_label_D
_geom_hbond_atom_site_label_H
_geom_hbond_atom_site_label_A
_geom_hbond_site_symmetry_A
_geom_hbond_distance_DH
_geom_hbond_distance_HA
_geom_hbond_distance_DA
_geom_hbond_angle_DHA
O3 H3 O2 2_656 0.82 2.04 2.688(6) 135.5
O3' H3' O2 2_656 0.82 2.38 2.715(6) 105.0

loop_
_geom_torsion_atom_site_label_1
_geom_torsion_atom_site_label_2
_geom_torsion_atom_site_label_3
_geom_torsion_atom_site_label_4
_geom_torsion_site_symmetry_1
_geom_torsion_site_symmetry_4
_geom_torsion
N1 Zn1 S1 O2 . 2_656 6.64(13)
N1 Zn1 S1 O2 2_656 2_656 -173.36(13)
N2 Zn1 S1 O2 2_656 2_656 107.28(14)
N2 Zn1 S1 O2 . 2_656 -72.72(14)
O1 Zn1 S1 O2 . 2_656 -89.28(17)
O1 Zn1 S1 O2 2_656 2_656 90.72(17)
N1 Zn1 S1 O2 . . -173.36(13)
N1 Zn1 S1 O2 2_656 . 6.64(13)
N2 Zn1 S1 O2 2_656 . -72.72(14)
N2 Zn1 S1 O2 . . 107.28(14)
O1 Zn1 S1 O2 . . 90.72(17)
O1 Zn1 S1 O2 2_656 . -89.28(17)
N1 Zn1 S1 O1 . 2_656 -84.08(13)
N1 Zn1 S1 O1 2_656 2_656 95.92(13)
N2 Zn1 S1 O1 2_656 2_656 16.56(13)
N2 Zn1 S1 O1 . 2_656 -163.44(13)
O1 Zn1 S1 O1 . 2_656 180.0
N1 Zn1 S1 O1 . . 95.92(13)
N1 Zn1 S1 O1 2_656 . -84.08(13)
N2 Zn1 S1 O1 2_656 . -163.44(13)
N2 Zn1 S1 O1 . . 16.56(13)
O1 Zn1 S1 O1 2_656 . 180.0
N1 Zn1 N1 C1 2_656 . -126.0(2)
N2 Zn1 N1 C1 2_656 . -73.2(2)
N2 Zn1 N1 C1 . . 179.7(2)
O1 Zn1 N1 C1 . . 86.6(2)
O1 Zn1 N1 C1 2_656 . 21.8(2)
S1 Zn1 N1 C1 . . 54.0(2)
N1 Zn1 N1 C12 2_656 . 54.92(16)
N2 Zn1 N1 C12 2_656 . 107.76(17)
N2 Zn1 N1 C12 . . 0.63(16)
O1 Zn1 N1 C12 . . -92.49(17)
O1 Zn1 N1 C12 2_656 . -157.32(16)
S1 Zn1 N1 C12 . . -125.08(16)
N1 Zn1 N2 C10 . . -176.8(2)
N1 Zn1 N2 C10 2_656 . 12.8(2)
N2 Zn1 N2 C10 2_656 . 91.7(2)
O1 Zn1 N2 C10 . . -79.5(2)
O1 Zn1 N2 C10 2_656 . -110.2(3)
S1 Zn1 N2 C10 . . -88.3(2)
N1 Zn1 N2 C11 . . -1.76(16)
N1 Zn1 N2 C11 2_656 . -172.11(16)
N2 Zn1 N2 C11 2_656 . -93.20(16)
O1 Zn1 N2 C11 . . 95.61(17)
O1 Zn1 N2 C11 2_656 . 64.9(3)
S1 Zn1 N2 C11 . . 86.80(16)
C12 N1 C1 C2 . . -0.8(4)
Zn1 N1 C1 C2 . . -179.8(2)
N1 C1 C2 C3 . . 1.8(5)
C1 C2 C3 C4 . . -1.2(5)
C2 C3 C4 C12 . . -0.3(4)
C2 C3 C4 C5 . . 178.5(3)
C12 C4 C5 C6 . . 0.6(4)
C3 C4 C5 C6 . . -178.1(3)
C4 C5 C6 C7 . . -0.8(4)
C5 C6 C7 C11 . . 0.0(4)
C5 C6 C7 C8 . . 179.3(3)
C11 C7 C8 C9 . . -0.2(4)
C6 C7 C8 C9 . . -179.5(3)
C7 C8 C9 C10 . . -0.1(4)
C11 N2 C10 C9 . . 0.4(4)
Zn1 N2 C10 C9 . . 175.3(2)
C8 C9 C10 N2 . . 0.0(5)
C10 N2 C11 C7 . . -0.7(4)
Zn1 N2 C11 C7 . . -176.32(18)
C10 N2 C11 C12 . . 178.3(2)
Zn1 N2 C11 C12 . . 2.6(3)
C8 C7 C11 N2 . . 0.5(4)
C6 C7 C11 N2 . . 179.9(2)
C8 C7 C11 C12 . . -178.4(2)
C6 C7 C11 C12 . . 0.9(3)
C1 N1 C12 C4 . . -0.8(4)
Zn1 N1 C12 C4 . . 178.36(18)
C1 N1 C12 C11 . . -178.6(2)
Zn1 N1 C12 C11 . . 0.5(3)
C3 C4 C12 N1 . . 1.3(4)
C5 C4 C12 N1 . . -177.5(2)
C3 C4 C12 C11 . . 179.1(2)
C5 C4 C12 C11 . . 0.3(4)
N2 C11 C12 N1 . . -2.2(3)
C7 C11 C12 N1 . . 176.8(2)
N2 C11 C12 C4 . . 179.9(2)
C7 C11 C12 C4 . . -1.1(3)
O2 S1 O1 Zn1 2_656 . 119.13(12)
O2 S1 O1 Zn1 . . -118.45(12)
O1 S1 O1 Zn1 2_656 . 0.0
N1 Zn1 O1 S1 . . -88.19(11)
N1 Zn1 O1 S1 2_656 . 98.17(11)
N2 Zn1 O1 S1 2_656 . 34.3(3)
N2 Zn1 O1 S1 . . -166.64(11)
O1 Zn1 O1 S1 2_656 . 0.0
